data_7100797
loop_
_publ_author_name
'Polly L. Arnold'
'Alexander J. Blake'
'Stephen T. Liddle'
'Shaheed A. Mungur'
'Dipti Patel'
'Mark Rodden'

_publ_section_title
;
Bifunctional yttrium(III) and titanium(IV) NHC
catalysts for lactide polymerisation
;
_journal_name_full 'Chemical Communications'
_journal_paper_doi 10.1039/b514406j
_journal_year 2006
_chemical_formula_moiety 'C19 H38 N2 O4 Ti'
_chemical_formula_sum 'C19 H38 N2 O4 Ti'
_chemical_formula_weight 406.41
_space_group_IT_number 14
_symmetry_cell_setting monoclinic
_symmetry_space_group_name_Hall '-P 2yn'
_symmetry_space_group_name_H-M 'P 1 21/n 1'
_cell_angle_alpha 90.00
_cell_angle_beta 104.608(3)
_cell_angle_gamma 90.00
_cell_formula_units_Z 4
_cell_length_a 9.389(2)
_cell_length_b 14.878(3)
_cell_length_c 17.833(4)
_cell_measurement_temperature 150(2)
_cell_volume 2410.6(15)
_diffrn_ambient_temperature 150(2)
_exptl_crystal_density_diffrn 1.120
_cod_depositor_comments
;
The following automatic conversions were performed:
'_symmetry_cell_setting' value 'Monoclinic' changed to 'monoclinic'
according to '/home/saulius/struct/CIF-dictionaries/cif_core.dic'
dictionary named 'cif_core.dic' version 2.4.1 from 2010-06-29.

Automatic conversion script
Id: cif_fix_enum 1527 2010-12-29 10:47:43Z saulius 
;
_cod_original_sg_symbol_H-M 'P 21/n'
_cod_database_code 7100797

loop_
_symmetry_equiv_pos_as_xyz
'x, y, z'
'-x+1/2, y+1/2, -z+1/2'
'-x, -y, -z'
'x-1/2, -y-1/2, z-1/2'

loop_
_atom_site_label
_atom_site_type_symbol
_atom_site_fract_x
_atom_site_fract_y
_atom_site_fract_z
_atom_site_U_iso_or_equiv
_atom_site_adp_type
_atom_site_occupancy
_atom_site_symmetry_multiplicity
_atom_site_calc_flag
_atom_site_refinement_flags
_atom_site_disorder_assembly
_atom_site_disorder_group
Ti1 Ti 0.82452(4) 0.42570(2) 0.231066(19) 0.02581(12) Uani 1 1 d . . .
O1 O 0.89318(18) 0.53135(10) 0.19708(8) 0.0378(4) Uani 1 1 d . . .
N1 N 0.7760(2) 0.61305(11) 0.31650(10) 0.0318(4) Uani 1 1 d . . .
N2 N 0.74283(19) 0.50673(11) 0.39111(9) 0.0307(4) Uani 1 1 d . . .
C1 C 0.7787(2) 0.52161(13) 0.32288(11) 0.0284(4) Uani 1 1 d . . .
C2 C 0.7380(3) 0.65390(15) 0.37865(13) 0.0380(5) Uani 1 1 d . . .
H2A H 0.7280 0.7165 0.3865 0.046 Uiso 1 1 calc R . .
C3 C 0.7181(3) 0.58671(15) 0.42575(14) 0.0396(5) Uani 1 1 d . . .
H3A H 0.6921 0.5930 0.4736 0.047 Uiso 1 1 calc R . .
C4 C 0.7331(3) 0.41631(15) 0.42388(13) 0.0377(5) Uani 1 1 d . . .
H4A H 0.7376 0.3713 0.3829 0.045 Uiso 1 1 calc R . .
C5 C 0.8631(4) 0.3999(2) 0.49146(19) 0.0876(13) Uani 1 1 d . . .
H5A H 0.9543 0.4089 0.4752 0.131 Uiso 1 1 calc R . .
H5B H 0.8597 0.3382 0.5100 0.131 Uiso 1 1 calc R . .
H5C H 0.8602 0.4421 0.5333 0.131 Uiso 1 1 calc R . .
C6 C 0.5878(4) 0.4043(2) 0.4440(2) 0.0787(11) Uani 1 1 d . . .
H6A H 0.5075 0.4204 0.3992 0.118 Uiso 1 1 calc R . .
H6B H 0.5844 0.4432 0.4878 0.118 Uiso 1 1 calc R . .
H6C H 0.5769 0.3415 0.4581 0.118 Uiso 1 1 calc R . .
C7 C 0.8015(3) 0.66194(14) 0.24978(12) 0.0365(5) Uani 1 1 d . . .
H7A H 0.8250 0.7254 0.2646 0.044 Uiso 1 1 calc R . .
H7B H 0.7103 0.6612 0.2073 0.044 Uiso 1 1 calc R . .
C8 C 0.9268(3) 0.62164(13) 0.22055(12) 0.0344(5) Uani 1 1 d . . .
C9 C 1.0731(3) 0.62372(17) 0.28227(14) 0.0453(6) Uani 1 1 d . . .
H9A H 1.0649 0.5877 0.3270 0.068 Uiso 1 1 calc R . .
H9B H 1.0974 0.6859 0.2987 0.068 Uiso 1 1 calc R . .
H9C H 1.1510 0.5989 0.2607 0.068 Uiso 1 1 calc R . .
C10 C 0.9391(3) 0.67544(17) 0.14897(13) 0.0505(7) Uani 1 1 d . . .
H10A H 0.8467 0.6706 0.1087 0.076 Uiso 1 1 calc R . .
H10B H 1.0199 0.6513 0.1294 0.076 Uiso 1 1 calc R . .
H10C H 0.9586 0.7387 0.1632 0.076 Uiso 1 1 calc R . .
O2 O 0.94147(17) 0.36015(10) 0.31034(8) 0.0366(4) Uani 1 1 d . . .
C11 C 1.0603(3) 0.30104(17) 0.31226(15) 0.0495(7) Uani 1 1 d . . .
H11A H 1.0323 0.2592 0.2671 0.059 Uiso 1 1 calc R . .
C12 C 1.1943(3) 0.3560(3) 0.3054(2) 0.0833(11) Uani 1 1 d . . .
H12A H 1.1698 0.3902 0.2569 0.125 Uiso 1 1 calc R . .
H12B H 1.2766 0.3154 0.3056 0.125 Uiso 1 1 calc R . .
H12C H 1.2223 0.3975 0.3493 0.125 Uiso 1 1 calc R . .
C13 C 1.0906(4) 0.24665(19) 0.38619(16) 0.0757(10) Uani 1 1 d . . .
H13A H 1.0004 0.2157 0.3898 0.114 Uiso 1 1 calc R . .
H13B H 1.1235 0.2868 0.4308 0.114 Uiso 1 1 calc R . .
H13C H 1.1675 0.2022 0.3859 0.114 Uiso 1 1 calc R . .
O3 O 0.87419(18) 0.36558(10) 0.14948(8) 0.0361(4) Uani 1 1 d . . .
C14 C 0.9520(3) 0.39098(17) 0.09363(13) 0.0439(6) Uani 1 1 d . . .
H14A H 1.0245 0.4388 0.1169 0.053 Uiso 1 1 calc R . .
C15 C 1.0366(4) 0.3102(2) 0.07467(19) 0.0740(10) Uani 1 1 d . . .
H15A H 1.0964 0.2841 0.1228 0.111 Uiso 1 1 calc R . .
H15B H 1.1009 0.3295 0.0421 0.111 Uiso 1 1 calc R . .
H15C H 0.9670 0.2651 0.0469 0.111 Uiso 1 1 calc R . .
C16 C 0.8449(4) 0.4296(2) 0.02231(15) 0.0640(8) Uani 1 1 d . . .
H16A H 0.7992 0.4840 0.0367 0.096 Uiso 1 1 calc R . .
H16B H 0.7684 0.3851 0.0010 0.096 Uiso 1 1 calc R . .
H16C H 0.8980 0.4447 -0.0168 0.096 Uiso 1 1 calc R . .
O4 O 0.63386(16) 0.38863(10) 0.21299(8) 0.0349(4) Uani 1 1 d . . .
C17 C 0.4852(3) 0.40206(18) 0.17158(16) 0.0476(6) Uani 1 1 d . . .
H17A H 0.4243 0.3577 0.1920 0.057 Uiso 1 1 calc R . .
C18 C 0.4679(4) 0.3801(3) 0.08643(17) 0.0852(11) Uani 1 1 d . . .
H18A H 0.5066 0.3198 0.0817 0.128 Uiso 1 1 calc R . .
H18B H 0.5226 0.4241 0.0638 0.128 Uiso 1 1 calc R . .
H18C H 0.3635 0.3823 0.0589 0.128 Uiso 1 1 calc R . .
C19 C 0.4330(3) 0.4939(2) 0.1862(2) 0.0818(11) Uani 1 1 d . . .
H19A H 0.4515 0.5038 0.2422 0.123 Uiso 1 1 calc R . .
H19B H 0.3272 0.4989 0.1622 0.123 Uiso 1 1 calc R . .
H19C H 0.4860 0.5391 0.1638 0.123 Uiso 1 1 calc R . .

loop_
_atom_site_aniso_label
_atom_site_aniso_U_11
_atom_site_aniso_U_22
_atom_site_aniso_U_33
_atom_site_aniso_U_23
_atom_site_aniso_U_13
_atom_site_aniso_U_12
Ti1 0.0320(2) 0.0231(2) 0.02162(18) -0.00015(14) 0.00525(14) -0.00041(15)
O1 0.0584(10) 0.0283(8) 0.0312(8) -0.0049(6) 0.0197(7) -0.0087(7)
N1 0.0379(10) 0.0253(9) 0.0330(9) -0.0013(7) 0.0108(8) 0.0015(7)
N2 0.0365(10) 0.0285(9) 0.0284(8) -0.0037(7) 0.0107(7) -0.0010(7)
C1 0.0284(10) 0.0283(11) 0.0277(10) 0.0000(8) 0.0056(8) -0.0016(8)
C2 0.0458(14) 0.0290(11) 0.0426(12) -0.0095(9) 0.0172(10) 0.0001(10)
C3 0.0497(14) 0.0337(12) 0.0400(12) -0.0098(9) 0.0200(11) -0.0018(10)
C4 0.0542(14) 0.0307(12) 0.0319(11) -0.0008(9) 0.0179(10) -0.0051(10)
C5 0.120(3) 0.060(2) 0.0586(19) 0.0232(16) -0.023(2) -0.012(2)
C6 0.100(3) 0.0425(16) 0.123(3) -0.0094(17) 0.083(2) -0.0143(16)
C7 0.0492(14) 0.0257(11) 0.0347(11) 0.0047(8) 0.0109(10) -0.0010(9)
C8 0.0485(13) 0.0243(11) 0.0312(11) 0.0010(8) 0.0114(10) -0.0058(9)
C9 0.0469(14) 0.0424(14) 0.0465(14) -0.0022(11) 0.0116(11) -0.0052(11)
C10 0.0768(19) 0.0374(13) 0.0414(13) 0.0053(10) 0.0225(13) -0.0119(13)
O2 0.0388(9) 0.0372(8) 0.0310(8) 0.0039(6) 0.0039(7) 0.0100(7)
C11 0.0473(15) 0.0422(14) 0.0504(14) -0.0050(11) -0.0038(12) 0.0168(11)
C12 0.0438(18) 0.095(3) 0.108(3) 0.005(2) 0.0142(18) 0.0121(17)
C13 0.096(2) 0.0485(17) 0.0581(17) 0.0076(14) -0.0262(17) 0.0183(16)
O3 0.0481(9) 0.0317(8) 0.0328(8) -0.0047(6) 0.0180(7) -0.0072(7)
C14 0.0555(16) 0.0438(13) 0.0390(12) -0.0123(10) 0.0242(12) -0.0171(11)
C15 0.094(3) 0.063(2) 0.088(2) -0.0190(17) 0.067(2) -0.0093(17)
C16 0.077(2) 0.084(2) 0.0308(13) -0.0028(13) 0.0143(13) -0.0241(17)
O4 0.0325(8) 0.0331(8) 0.0361(8) 0.0004(6) 0.0032(7) -0.0005(6)
C17 0.0348(13) 0.0481(15) 0.0557(15) 0.0060(12) 0.0040(11) 0.0012(11)
C18 0.054(2) 0.137(3) 0.0496(18) -0.010(2) -0.0136(15) 0.003(2)
C19 0.0545(19) 0.057(2) 0.123(3) 0.001(2) 0.0009(19) 0.0176(15)

loop_
_geom_bond_atom_site_label_1
_geom_bond_atom_site_label_2
_geom_bond_distance
_geom_bond_site_symmetry_2
_geom_bond_publ_flag
Ti1 O1 1.8577(15) . ?
Ti1 O2 1.8364(14) . ?
Ti1 O3 1.8645(15) . ?
Ti1 O4 1.8224(16) . ?
Ti1 C1 2.293(2) . ?
O1 C8 1.419(2) . ?
N1 C1 1.365(3) . ?
N1 C2 1.387(3) . ?
N1 C7 1.465(3) . ?
N2 C1 1.360(2) . ?
N2 C3 1.387(3) . ?
N2 C4 1.479(3) . ?
C2 C3 1.349(3) . ?
C4 C5 1.503(4) . ?
C4 C6 1.507(4) . ?
C7 C8 1.525(3) . ?
C8 C9 1.529(3) . ?
C8 C10 1.535(3) . ?
O2 C11 1.414(3) . ?
C11 C13 1.512(4) . ?
C11 C12 1.531(4) . ?
O3 C14 1.427(3) . ?
C14 C16 1.521(4) . ?
C14 C15 1.525(4) . ?
O4 C17 1.419(3) . ?
C17 C19 1.497(4) . ?
C17 C18 1.521(4) . ?
